data_4126135
loop_
_publ_author_name
'Mailig, Melrose'
'Hazra, Avijit'
'Armstrong, Megan K.'
'Lalic, Gojko'

_publ_section_title
;
 Catalytic Anti-Markovnikov Hydroallylation of Terminal and Functionalized
 Internal Alkynes: Synthesis of Skipped Dienes and Trisubstituted Alkenes.
;
_journal_issue 20
_journal_name_full 'Journal of the American Chemical Society'
_journal_page_first 6969
_journal_page_last 6977
_journal_paper_doi 10.1021/jacs.7b02104
_journal_volume 139
_journal_year 2017
_chemical_formula_moiety 'C45 H65 Cu N2 O Si'
_chemical_formula_sum 'C45 H65 Cu N2 O Si'
_chemical_formula_weight 741.62
_chemical_name_common MA_03_102
_chemical_name_systematic MA_03_102
_space_group_crystal_system monoclinic
_space_group_IT_number 14
_space_group_name_Hall '-P 2ybc'
_space_group_name_H-M_alt 'P 1 21/c 1'
_symmetry_space_group_name_Hall '-P 2ybc'
_symmetry_space_group_name_H-M 'P 1 21/c 1'
_atom_sites_solution_hydrogens geom
_audit_creation_method SHELXL-2014/7
_cell_angle_alpha 90
_cell_angle_beta 93.587(4)
_cell_angle_gamma 90
_cell_formula_units_Z 4
_cell_length_a 14.0458(9)
_cell_length_b 20.6508(13)
_cell_length_c 14.4990(9)
_cell_measurement_reflns_used 7748
_cell_measurement_temperature 100(2)
_cell_measurement_theta_max 25
_cell_measurement_theta_min 3
_cell_volume 4197.3(5)
_computing_cell_refinement 'SAINT (Bruker, 2007)'
_computing_data_collection 'APEX2 (Bruker, 2007)'
_computing_data_reduction 'SAINT (Bruker, 2007)'
_computing_molecular_graphics 'ORTEP-3 for Windows (Farrugia, 1997)'
_computing_publication_material 'SHELXL-14 (Sheldrick, 2014)'
_computing_structure_refinement 'SHELXL-2014/7 (Sheldrick, 2014)'
_computing_structure_solution 'SHELXS97 (Sheldrick, 1997)'
_diffrn_ambient_temperature 100(2)
_diffrn_measured_fraction_theta_full 0.999
_diffrn_measured_fraction_theta_max 0.991
_diffrn_measurement_device_type 'Bruker APEXII CCD area-detector'
_diffrn_measurement_method '\f and \w scans'
_diffrn_radiation_type MoK\a
_diffrn_radiation_wavelength 0.71073
_diffrn_reflns_av_R_equivalents 0.0901
_diffrn_reflns_av_unetI/netI 0.0698
_diffrn_reflns_Laue_measured_fraction_full 0.999
_diffrn_reflns_Laue_measured_fraction_max 0.991
_diffrn_reflns_limit_h_max 16
_diffrn_reflns_limit_h_min -16
_diffrn_reflns_limit_k_max 24
_diffrn_reflns_limit_k_min -24
_diffrn_reflns_limit_l_max 17
_diffrn_reflns_limit_l_min -17
_diffrn_reflns_number 38772
_diffrn_reflns_point_group_measured_fraction_full 0.999
_diffrn_reflns_point_group_measured_fraction_max 0.991
_diffrn_reflns_theta_full 25.000
_diffrn_reflns_theta_max 25.497
_diffrn_reflns_theta_min 1.453
_diffrn_source 'fine-focus sealed tube'
_exptl_absorpt_coefficient_mu 0.583
_exptl_absorpt_correction_T_max 0.7452
_exptl_absorpt_correction_T_min 0.5678
_exptl_absorpt_correction_type multi-scan
_exptl_absorpt_process_details '(SADABS; Bruker, 2007)'
_exptl_crystal_colour colorless
_exptl_crystal_density_diffrn 1.174
_exptl_crystal_description prism
_exptl_crystal_F_000 1600
_exptl_crystal_size_max 0.570
_exptl_crystal_size_mid 0.100
_exptl_crystal_size_min 0.100
_exptl_transmission_factor_max 0.7452
_exptl_transmission_factor_min 0.5678
_refine_diff_density_max 0.520
_refine_diff_density_min -0.320
_refine_diff_density_rms 0.055
_refine_ls_extinction_method none
_refine_ls_goodness_of_fit_ref 0.996
_refine_ls_hydrogen_treatment constr
_refine_ls_matrix_type full
_refine_ls_number_parameters 530
_refine_ls_number_reflns 7737
_refine_ls_number_restraints 0
_refine_ls_restrained_S_all 0.996
_refine_ls_R_factor_all 0.0818
_refine_ls_R_factor_gt 0.0409
_refine_ls_shift/su_max 0.002
_refine_ls_shift/su_mean 0.000
_refine_ls_structure_factor_coef Fsqd
_refine_ls_weighting_details 'w=1/[\s^2^(Fo^2^)+(0.0422P)^2^+1.0065P] where P=(Fo^2^+2Fc^2^)/3'
_refine_ls_weighting_scheme calc
_refine_ls_wR_factor_gt 0.0876
_refine_ls_wR_factor_ref 0.1034
_reflns_Friedel_coverage 0.000
_reflns_number_gt 5161
_reflns_number_total 7737
_reflns_threshold_expression 'I > 2\s(I)'
_cod_data_source_file ja7b02104_si_002.cif
_cod_data_source_block MA_03_102
_cod_database_code 4126135
_shelx_shelxl_version_number 2014/7
_shelx_space_group_comment
;
The symmetry employed for this shelxl refinement is uniquely defined
by the following loop, which should always be used as a source of
symmetry information in preference to the above space-group names.
They are only intended as comments.
;
_shelx_estimated_absorpt_t_min 0.5678
_shelx_estimated_absorpt_t_max 0.7452
_exptl_absorpt_special_details
;
 180 seconds, 0.5 degrees, 40.00 mm
;

loop_
_space_group_symop_operation_xyz
'x, y, z'
'-x, y+1/2, -z+1/2'
'-x, -y, -z'
'x, -y-1/2, z-1/2'

loop_
_atom_site_label
_atom_site_type_symbol
_atom_site_fract_x
_atom_site_fract_y
_atom_site_fract_z
_atom_site_U_iso_or_equiv
_atom_site_adp_type
_atom_site_occupancy
_atom_site_site_symmetry_order
_atom_site_calc_flag
_atom_site_refinement_flags_posn
_atom_site_refinement_flags_adp
_atom_site_refinement_flags_occupancy
_atom_site_disorder_assembly
_atom_site_disorder_group
C1 C 0.67598(18) 0.80060(11) 0.53287(17) 0.0234(6) Uani 1 1 d . . . . .
C2 C 0.84662(18) 0.82681(12) 0.51252(18) 0.0272(6) Uani 1 1 d . . . . .
C3 C 0.87092(19) 0.88272(12) 0.46478(19) 0.0328(7) Uani 1 1 d . . . . .
C4 C 0.8009(2) 0.91567(13) 0.3966(2) 0.0417(8) Uani 1 1 d . . . . .
H4 H 0.7583 0.8814 0.3681 0.050 Uiso 1 1 calc R U . . .
C5 C 0.7380(2) 0.96263(15) 0.4471(2) 0.0532(9) Uani 1 1 d . . . . .
H5A H 0.7062 0.9393 0.4954 0.080 Uiso 1 1 calc R U . . .
H5B H 0.6899 0.9814 0.4030 0.080 Uiso 1 1 calc R U . . .
H5C H 0.7776 0.9973 0.4753 0.080 Uiso 1 1 calc R U . . .
C6 C 0.8485(2) 0.94997(14) 0.3183(2) 0.0481(8) Uani 1 1 d . . . . .
H6A H 0.8847 0.9873 0.3431 0.072 Uiso 1 1 calc R U . . .
H6B H 0.7995 0.9647 0.2719 0.072 Uiso 1 1 calc R U . . .
H6C H 0.8917 0.9199 0.2896 0.072 Uiso 1 1 calc R U . . .
C7 C 0.9614(2) 0.90831(13) 0.4872(2) 0.0417(8) Uani 1 1 d . . . . .
H7 H 0.9815 0.9459 0.4560 0.050 Uiso 1 1 calc R U . . .
C8 C 1.0221(2) 0.87988(14) 0.5539(2) 0.0426(8) Uani 1 1 d . . . . .
H8 H 1.0834 0.8981 0.5677 0.051 Uiso 1 1 calc R U . . .
C9 C 0.99512(19) 0.82579(13) 0.6003(2) 0.0378(7) Uani 1 1 d . . . . .
H9 H 1.0376 0.8075 0.6468 0.045 Uiso 1 1 calc R U . . .
C10 C 0.90628(18) 0.79718(12) 0.58051(19) 0.0296(6) Uani 1 1 d . . . . .
C11 C 0.87629(19) 0.73641(13) 0.63009(19) 0.0334(7) Uani 1 1 d . . . . .
H11 H 0.8066 0.7404 0.6395 0.040 Uiso 1 1 calc R U . . .
C12 C 0.9276(2) 0.72719(14) 0.7250(2) 0.0426(8) Uani 1 1 d . . . . .
H12A H 0.9946 0.7164 0.7176 0.064 Uiso 1 1 calc R U . . .
H12B H 0.8973 0.6919 0.7576 0.064 Uiso 1 1 calc R U . . .
H12C H 0.9238 0.7673 0.7607 0.064 Uiso 1 1 calc R U . . .
C13 C 0.8896(2) 0.67579(13) 0.5719(2) 0.0438(8) Uani 1 1 d . . . . .
H13A H 0.8552 0.6810 0.5115 0.066 Uiso 1 1 calc R U . . .
H13B H 0.8646 0.6381 0.6036 0.066 Uiso 1 1 calc R U . . .
H13C H 0.9577 0.6694 0.5635 0.066 Uiso 1 1 calc R U . . .
C14 C 0.74243(19) 0.75745(11) 0.40849(17) 0.0260(6) Uani 1 1 d . . . . .
H14 H 0.7884 0.7477 0.3652 0.031 Uiso 1 1 calc R U . . .
C15 C 0.65260(19) 0.73619(12) 0.40606(16) 0.0256(6) Uani 1 1 d . . . . .
H15 H 0.6221 0.7086 0.3609 0.031 Uiso 1 1 calc R U . . .
C16 C 0.51712(18) 0.74946(12) 0.50891(16) 0.0251(6) Uani 1 1 d . . . . .
C17 C 0.5022(2) 0.69219(13) 0.55841(17) 0.0311(7) Uani 1 1 d . . . . .
C18 C 0.5841(2) 0.64799(12) 0.58976(18) 0.0366(7) Uani 1 1 d . . . . .
H18 H 0.6357 0.6540 0.5461 0.044 Uiso 1 1 calc R U . . .
C19 C 0.6250(2) 0.66691(14) 0.68621(19) 0.0423(8) Uani 1 1 d . . . . .
H19A H 0.6438 0.7126 0.6863 0.063 Uiso 1 1 calc R U . . .
H19B H 0.6810 0.6400 0.7031 0.063 Uiso 1 1 calc R U . . .
H19C H 0.5766 0.6602 0.7311 0.063 Uiso 1 1 calc R U . . .
C20 C 0.5572(3) 0.57615(14) 0.5885(2) 0.0570(10) Uani 1 1 d . . . . .
H20A H 0.5125 0.5677 0.6363 0.085 Uiso 1 1 calc R U . . .
H20B H 0.6148 0.5499 0.6005 0.085 Uiso 1 1 calc R U . . .
H20C H 0.5271 0.5649 0.5278 0.085 Uiso 1 1 calc R U . . .
C21 C 0.4097(2) 0.67990(15) 0.58144(19) 0.0409(8) Uani 1 1 d . . . . .
H21 H 0.3967 0.6419 0.6153 0.049 Uiso 1 1 calc R U . . .
C22 C 0.3361(2) 0.72158(15) 0.55631(18) 0.0405(8) Uani 1 1 d . . . . .
H22 H 0.2731 0.7117 0.5720 0.049 Uiso 1 1 calc R U . . .
C23 C 0.3534(2) 0.77767(14) 0.50848(18) 0.0357(7) Uani 1 1 d . . . . .
H23 H 0.3021 0.8064 0.4929 0.043 Uiso 1 1 calc R U . . .
C24 C 0.44462(19) 0.79288(13) 0.48263(17) 0.0277(6) Uani 1 1 d . . . . .
C25 C 0.46106(19) 0.85424(12) 0.42867(17) 0.0295(6) Uani 1 1 d . . . . .
H25 H 0.5303 0.8565 0.4167 0.035 Uiso 1 1 calc R U . . .
C26 C 0.4360(2) 0.91450(14) 0.4832(2) 0.0431(8) Uani 1 1 d . . . . .
H26A H 0.3681 0.9135 0.4951 0.065 Uiso 1 1 calc R U . . .
H26B H 0.4495 0.9533 0.4474 0.065 Uiso 1 1 calc R U . . .
H26C H 0.4742 0.9153 0.5421 0.065 Uiso 1 1 calc R U . . .
C27 C 0.4040(2) 0.85310(14) 0.33561(18) 0.0383(7) Uani 1 1 d . . . . .
H27A H 0.4206 0.8142 0.3013 0.057 Uiso 1 1 calc R U . . .
H27B H 0.4192 0.8917 0.3000 0.057 Uiso 1 1 calc R U . . .
H27C H 0.3357 0.8527 0.3457 0.057 Uiso 1 1 calc R U . . .
C29 C 0.56957(19) 0.88784(12) 0.73185(17) 0.0275(6) Uani 1 1 d . . . . .
C30 C 0.49309(17) 0.85818(12) 0.76248(17) 0.0250(6) Uani 1 1 d . . . . .
H30 H 0.4810 0.8156 0.7400 0.030 Uiso 1 1 calc R U . . .
C31 C 0.42393(19) 0.88433(13) 0.82828(18) 0.0330(7) Uani 1 1 d . . . . .
H31A H 0.4588 0.9121 0.8746 0.040 Uiso 1 1 calc R U . . .
H31B H 0.3960 0.8478 0.8615 0.040 Uiso 1 1 calc R U . . .
C32 C 0.34345(19) 0.92373(13) 0.77940(19) 0.0362(7) Uani 1 1 d . . . . .
H32A H 0.3714 0.9554 0.7375 0.043 Uiso 1 1 calc R U . . .
H32B H 0.3099 0.9484 0.8262 0.043 Uiso 1 1 calc R U . . .
C33 C 0.27081(19) 0.88154(13) 0.72336(19) 0.0342(7) Uani 1 1 d . . . . .
H33A H 0.2305 0.9096 0.6815 0.041 Uiso 1 1 calc R U . . .
H33B H 0.3053 0.8510 0.6847 0.041 Uiso 1 1 calc R U . . .
C34 C 0.20788(18) 0.84373(13) 0.7842(2) 0.0341(7) Uani 1 1 d . . . . .
C35 C 0.1445(2) 0.87545(14) 0.8381(2) 0.0474(8) Uani 1 1 d . . . . .
H35 H 0.1397 0.9213 0.8347 0.057 Uiso 1 1 calc R U . . .
C36 C 0.0884(2) 0.84228(15) 0.8965(3) 0.0555(9) Uani 1 1 d . . . . .
H36 H 0.0453 0.8652 0.9325 0.067 Uiso 1 1 calc R U . . .
C37 C 0.0946(2) 0.77497(15) 0.9028(2) 0.0491(8) Uani 1 1 d . . . . .
H37 H 0.0570 0.7518 0.9438 0.059 Uiso 1 1 calc R U . . .
C38 C 0.15605(19) 0.74294(14) 0.8489(2) 0.0404(7) Uani 1 1 d . . . . .
H38 H 0.1600 0.6970 0.8517 0.048 Uiso 1 1 calc R U . . .
C39 C 0.21231(19) 0.77670(13) 0.7906(2) 0.0351(7) Uani 1 1 d . . . . .
H39 H 0.2549 0.7536 0.7542 0.042 Uiso 1 1 calc R U . . .
C28 C 0.6118(9) 0.9438(6) 0.7876(8) 0.038(3) Uani 0.358(4) 1 d . . P A 1
H28A H 0.5590 0.9721 0.8052 0.046 Uiso 0.358(4) 1 calc R U P A 1
H28B H 0.6432 0.9264 0.8454 0.046 Uiso 0.358(4) 1 calc R U P A 1
C40 C 0.8612(6) 0.9980(5) 0.6703(6) 0.047(3) Uani 0.358(4) 1 d . . P A 1
H40A H 0.8506 0.9649 0.6224 0.070 Uiso 0.358(4) 1 calc R U P A 1
H40B H 0.9299 1.0027 0.6856 0.070 Uiso 0.358(4) 1 calc R U P A 1
H40C H 0.8350 1.0394 0.6476 0.070 Uiso 0.358(4) 1 calc R U P A 1
C41 C 0.832(3) 0.889(3) 0.803(3) 0.050(3) Uani 0.358(4) 1 d . . P A 1
H41A H 0.8087 0.8785 0.8637 0.075 Uiso 0.358(4) 1 calc R U P A 1
H41B H 0.9017 0.8842 0.8057 0.075 Uiso 0.358(4) 1 calc R U P A 1
H41C H 0.8027 0.8607 0.7561 0.075 Uiso 0.358(4) 1 calc R U P A 1
C42 C 0.8380(5) 1.0297(3) 0.8725(5) 0.026(2) Uani 0.358(4) 1 d . . P A 1
C43 C 0.9423(6) 1.0168(5) 0.9089(7) 0.037(2) Uani 0.358(4) 1 d . . P A 1
H43A H 0.9852 1.0247 0.8593 0.056 Uiso 0.358(4) 1 calc R U P A 1
H43B H 0.9486 0.9717 0.9295 0.056 Uiso 0.358(4) 1 calc R U P A 1
H43C H 0.9590 1.0458 0.9608 0.056 Uiso 0.358(4) 1 calc R U P A 1
C44 C 0.827(4) 1.100(2) 0.836(3) 0.0370(17) Uani 0.358(4) 1 d . . P A 1
H44A H 0.7608 1.1068 0.8121 0.056 Uiso 0.358(4) 1 calc R U P A 1
H44B H 0.8700 1.1068 0.7866 0.056 Uiso 0.358(4) 1 calc R U P A 1
H44C H 0.8423 1.1303 0.8867 0.056 Uiso 0.358(4) 1 calc R U P A 1
C45 C 0.7728(6) 1.0212(4) 0.9536(5) 0.039(2) Uani 0.358(4) 1 d . . P A 1
H45A H 0.7927 1.0512 1.0034 0.058 Uiso 0.358(4) 1 calc R U P A 1
H45B H 0.7776 0.9766 0.9765 0.058 Uiso 0.358(4) 1 calc R U P A 1
H45C H 0.7066 1.0304 0.9321 0.058 Uiso 0.358(4) 1 calc R U P A 1
Si1 Si 0.8014(2) 0.97352(12) 0.7747(2) 0.0220(7) Uani 0.358(4) 1 d . . P A 1
C28B C 0.5796(4) 0.9604(3) 0.7555(5) 0.0279(13) Uani 0.642(4) 1 d . . P A 2
H28C H 0.5346 0.9858 0.7146 0.034 Uiso 0.642(4) 1 calc R U P A 2
H28D H 0.5635 0.9677 0.8202 0.034 Uiso 0.642(4) 1 calc R U P A 2
C40B C 0.7354(4) 0.9643(2) 0.9330(3) 0.0458(14) Uani 0.642(4) 1 d . . P A 2
H40D H 0.6964 1.0021 0.9466 0.069 Uiso 0.642(4) 1 calc R U P A 2
H40E H 0.7936 0.9643 0.9740 0.069 Uiso 0.642(4) 1 calc R U P A 2
H40F H 0.6990 0.9247 0.9430 0.069 Uiso 0.642(4) 1 calc R U P A 2
C41B C 0.8245(17) 0.8892(15) 0.7823(14) 0.050(3) Uani 0.642(4) 1 d . . P A 2
H41D H 0.7777 0.8543 0.7858 0.075 Uiso 0.642(4) 1 calc R U P A 2
H41E H 0.8786 0.8810 0.8267 0.075 Uiso 0.642(4) 1 calc R U P A 2
H41F H 0.8470 0.8911 0.7197 0.075 Uiso 0.642(4) 1 calc R U P A 2
C42B C 0.8535(3) 1.03603(19) 0.7927(3) 0.0263(11) Uani 0.642(4) 1 d . . P A 2
C43B C 0.9509(3) 1.0207(3) 0.8431(4) 0.0442(14) Uani 0.642(4) 1 d . . P A 2
H43D H 0.9796 0.9833 0.8138 0.066 Uiso 0.642(4) 1 calc R U P A 2
H43E H 0.9418 1.0109 0.9080 0.066 Uiso 0.642(4) 1 calc R U P A 2
H43F H 0.9931 1.0583 0.8393 0.066 Uiso 0.642(4) 1 calc R U P A 2
C44B C 0.818(2) 1.1001(12) 0.8351(19) 0.0370(17) Uani 0.642(4) 1 d . . P A 2
H44D H 0.8646 1.1345 0.8272 0.056 Uiso 0.642(4) 1 calc R U P A 2
H44E H 0.8094 1.0938 0.9011 0.056 Uiso 0.642(4) 1 calc R U P A 2
H44F H 0.7565 1.1125 0.8038 0.056 Uiso 0.642(4) 1 calc R U P A 2
C45B C 0.8667(3) 1.0455(2) 0.6901(4) 0.0399(13) Uani 0.642(4) 1 d . . P A 2
H45D H 0.8056 1.0578 0.6585 0.060 Uiso 0.642(4) 1 calc R U P A 2
H45E H 0.8892 1.0050 0.6637 0.060 Uiso 0.642(4) 1 calc R U P A 2
H45F H 0.9137 1.0798 0.6820 0.060 Uiso 0.642(4) 1 calc R U P A 2
Si1B Si 0.76781(14) 0.96788(7) 0.81019(15) 0.0263(4) Uani 0.642(4) 1 d . . P A 2
N1 N 0.61288(14) 0.76250(9) 0.48261(13) 0.0223(5) Uani 1 1 d . . . . .
N2 N 0.75612(14) 0.79647(9) 0.48597(14) 0.0238(5) Uani 1 1 d . . . . .
O1 O 0.67870(12) 0.98233(8) 0.74340(12) 0.0301(4) Uani 1 1 d . . . . .
Cu1 Cu 0.63677(2) 0.84748(2) 0.63646(2) 0.02620(10) Uani 1 1 d . . . . .

loop_
_atom_site_aniso_label
_atom_site_aniso_U_11
_atom_site_aniso_U_22
_atom_site_aniso_U_33
_atom_site_aniso_U_23
_atom_site_aniso_U_13
_atom_site_aniso_U_12
C1 0.0325(15) 0.0152(12) 0.0233(14) 0.0002(10) 0.0070(11) -0.0069(12)
C2 0.0282(15) 0.0156(13) 0.0389(16) -0.0066(12) 0.0106(12) -0.0004(11)
C3 0.0364(16) 0.0177(14) 0.0452(18) -0.0045(12) 0.0087(13) -0.0045(12)
C4 0.0476(19) 0.0212(15) 0.056(2) 0.0083(14) -0.0017(15) -0.0115(14)
C5 0.0390(18) 0.0422(19) 0.079(3) 0.0249(18) 0.0113(16) 0.0050(16)
C6 0.067(2) 0.0220(15) 0.057(2) 0.0055(15) 0.0123(16) -0.0042(16)
C7 0.0436(18) 0.0178(14) 0.065(2) -0.0059(14) 0.0136(15) -0.0075(14)
C8 0.0322(17) 0.0269(16) 0.069(2) -0.0150(16) 0.0104(15) -0.0044(14)
C9 0.0299(16) 0.0277(15) 0.056(2) -0.0062(14) 0.0067(13) 0.0054(13)
C10 0.0294(15) 0.0170(13) 0.0437(17) -0.0039(12) 0.0116(12) 0.0041(12)
C11 0.0315(16) 0.0233(15) 0.0460(18) 0.0035(13) 0.0082(13) 0.0044(12)
C12 0.0494(19) 0.0314(16) 0.048(2) -0.0002(14) 0.0108(15) 0.0102(15)
C13 0.054(2) 0.0219(15) 0.054(2) 0.0001(14) -0.0035(15) 0.0015(14)
C14 0.0419(17) 0.0149(13) 0.0224(14) -0.0007(11) 0.0106(11) 0.0015(12)
C15 0.0446(17) 0.0150(13) 0.0180(14) -0.0015(10) 0.0075(11) -0.0030(12)
C16 0.0376(16) 0.0237(14) 0.0147(13) -0.0039(10) 0.0068(11) -0.0129(12)
C17 0.0500(18) 0.0266(15) 0.0173(14) -0.0040(11) 0.0076(12) -0.0170(14)
C18 0.063(2) 0.0231(14) 0.0248(15) 0.0029(12) 0.0106(13) -0.0097(15)
C19 0.053(2) 0.0434(18) 0.0312(17) 0.0011(14) 0.0065(13) -0.0112(15)
C20 0.101(3) 0.0299(17) 0.039(2) 0.0071(15) -0.0041(18) -0.0182(18)
C21 0.059(2) 0.0389(17) 0.0259(16) 0.0006(13) 0.0103(14) -0.0259(17)
C22 0.0411(18) 0.056(2) 0.0256(16) -0.0038(15) 0.0106(13) -0.0272(16)
C23 0.0369(17) 0.0444(18) 0.0259(16) -0.0061(13) 0.0038(12) -0.0133(14)
C24 0.0369(16) 0.0276(14) 0.0191(14) -0.0064(11) 0.0057(11) -0.0138(13)
C25 0.0326(15) 0.0257(15) 0.0303(15) -0.0028(12) 0.0039(11) -0.0087(13)
C26 0.062(2) 0.0304(16) 0.0366(18) -0.0058(13) -0.0010(14) -0.0025(15)
C27 0.0479(18) 0.0356(17) 0.0317(16) -0.0025(13) 0.0057(13) -0.0138(15)
C29 0.0434(17) 0.0225(14) 0.0172(14) -0.0032(11) 0.0069(11) -0.0090(13)
C30 0.0322(15) 0.0180(13) 0.0244(14) 0.0043(11) -0.0023(11) -0.0038(12)
C31 0.0405(17) 0.0347(16) 0.0244(15) 0.0014(12) 0.0061(12) -0.0120(14)
C32 0.0417(17) 0.0260(15) 0.0427(18) -0.0003(13) 0.0168(13) -0.0035(14)
C33 0.0328(16) 0.0267(15) 0.0430(18) 0.0086(13) 0.0021(13) 0.0033(13)
C34 0.0237(14) 0.0272(15) 0.0513(19) 0.0069(14) 0.0013(12) 0.0058(13)
C35 0.0358(17) 0.0237(15) 0.084(3) 0.0078(16) 0.0180(16) 0.0068(14)
C36 0.0385(18) 0.0383(19) 0.093(3) 0.0074(18) 0.0293(17) 0.0088(16)
C37 0.0291(17) 0.0436(19) 0.076(2) 0.0150(17) 0.0127(15) -0.0022(15)
C38 0.0325(17) 0.0264(16) 0.061(2) 0.0087(15) -0.0029(14) -0.0017(14)
C39 0.0281(15) 0.0260(15) 0.0506(19) 0.0006(13) -0.0020(13) 0.0040(13)
C28 0.037(8) 0.038(7) 0.042(8) -0.010(5) 0.019(5) -0.002(5)
C40 0.047(6) 0.060(7) 0.035(5) -0.012(5) 0.016(4) -0.011(5)
C41 0.043(3) 0.0219(16) 0.085(10) -0.007(7) 0.005(6) 0.001(3)
C42 0.023(4) 0.016(4) 0.039(5) -0.001(3) 0.001(3) 0.000(3)
C43 0.035(5) 0.024(5) 0.050(6) -0.013(5) -0.010(5) 0.003(4)
C44 0.045(5) 0.0198(14) 0.047(2) -0.0065(14) 0.011(2) 0.001(3)
C45 0.052(5) 0.038(5) 0.026(4) -0.012(4) 0.006(4) -0.008(4)
Si1 0.0236(16) 0.0168(11) 0.0262(16) -0.0023(11) 0.0059(11) -0.0012(11)
C28B 0.029(4) 0.019(3) 0.037(4) -0.007(2) 0.013(2) -0.005(2)
C40B 0.055(3) 0.041(3) 0.043(3) 0.008(2) 0.016(2) 0.000(3)
C41B 0.043(3) 0.0219(16) 0.085(10) -0.007(7) 0.005(6) 0.001(3)
C42B 0.023(2) 0.018(2) 0.039(3) -0.0070(19) 0.0098(18) 0.0007(18)
C43B 0.033(3) 0.025(3) 0.074(4) -0.011(3) 0.004(3) -0.003(2)
C44B 0.045(5) 0.0198(14) 0.047(2) -0.0065(14) 0.011(2) 0.001(3)
C45B 0.038(3) 0.026(3) 0.058(3) -0.003(2) 0.025(2) -0.002(2)
Si1B 0.0285(9) 0.0143(6) 0.0370(10) -0.0004(6) 0.0092(7) -0.0018(6)
N1 0.0343(12) 0.0146(10) 0.0187(11) -0.0019(9) 0.0077(9) -0.0059(10)
N2 0.0331(13) 0.0123(10) 0.0268(12) -0.0033(9) 0.0078(9) -0.0042(10)
O1 0.0312(10) 0.0212(9) 0.0389(11) -0.0036(8) 0.0093(8) -0.0073(8)
Cu1 0.03685(19) 0.01827(16) 0.02422(18) -0.00580(14) 0.00775(13) -0.00616(15)

loop_
_atom_type_symbol
_atom_type_description
_atom_type_scat_dispersion_real
_atom_type_scat_dispersion_imag
_atom_type_scat_source
C C 0.0033 0.0016 'International Tables Vol C Tables 4.2.6.8 and 6.1.1.4'
H H 0.0000 0.0000 'International Tables Vol C Tables 4.2.6.8 and 6.1.1.4'
N N 0.0061 0.0033 'International Tables Vol C Tables 4.2.6.8 and 6.1.1.4'
O O 0.0106 0.0060 'International Tables Vol C Tables 4.2.6.8 and 6.1.1.4'
Si Si 0.0817 0.0704 'International Tables Vol C Tables 4.2.6.8 and 6.1.1.4'
Cu Cu 0.3201 1.2651 'International Tables Vol C Tables 4.2.6.8 and 6.1.1.4'

loop_
_geom_angle_atom_site_label_1
_geom_angle_atom_site_label_2
_geom_angle_atom_site_label_3
_geom_angle
N2 C1 N1 103.2(2)
N2 C1 Cu1 136.18(18)
N1 C1 Cu1 120.45(18)
C10 C2 C3 123.9(2)
C10 C2 N2 118.5(2)
C3 C2 N2 117.6(2)
C7 C3 C2 116.4(3)
C7 C3 C4 121.8(2)
C2 C3 C4 121.7(2)
C3 C4 C6 113.4(2)
C3 C4 C5 110.1(3)
C6 C4 C5 110.8(2)
C3 C4 H4 107.4
C6 C4 H4 107.4
C5 C4 H4 107.4
C4 C5 H5A 109.5
C4 C5 H5B 109.5
H5A C5 H5B 109.5
C4 C5 H5C 109.5
H5A C5 H5C 109.5
H5B C5 H5C 109.5
C4 C6 H6A 109.5
C4 C6 H6B 109.5
H6A C6 H6B 109.5
C4 C6 H6C 109.5
H6A C6 H6C 109.5
H6B C6 H6C 109.5
C8 C7 C3 121.0(3)
C8 C7 H7 119.5
C3 C7 H7 119.5
C9 C8 C7 120.9(3)
C9 C8 H8 119.5
C7 C8 H8 119.5
C8 C9 C10 121.0(3)
C8 C9 H9 119.5
C10 C9 H9 119.5
C9 C10 C2 116.8(2)
C9 C10 C11 121.6(2)
C2 C10 C11 121.7(2)
C10 C11 C12 113.6(2)
C10 C11 C13 111.6(2)
C12 C11 C13 109.2(2)
C10 C11 H11 107.4
C12 C11 H11 107.4
C13 C11 H11 107.4
C11 C12 H12A 109.5
C11 C12 H12B 109.5
H12A C12 H12B 109.5
C11 C12 H12C 109.5
H12A C12 H12C 109.5
H12B C12 H12C 109.5
C11 C13 H13A 109.5
C11 C13 H13B 109.5
H13A C13 H13B 109.5
C11 C13 H13C 109.5
H13A C13 H13C 109.5
H13B C13 H13C 109.5
C15 C14 N2 107.2(2)
C15 C14 H14 126.4
N2 C14 H14 126.4
C14 C15 N1 106.1(2)
C14 C15 H15 126.9
N1 C15 H15 126.9
C24 C16 C17 123.5(2)
C24 C16 N1 119.0(2)
C17 C16 N1 117.5(2)
C21 C17 C16 116.7(3)
C21 C17 C18 121.5(2)
C16 C17 C18 121.7(2)
C17 C18 C19 110.8(2)
C17 C18 C20 113.5(2)
C19 C18 C20 109.7(2)
C17 C18 H18 107.5
C19 C18 H18 107.5
C20 C18 H18 107.5
C18 C19 H19A 109.5
C18 C19 H19B 109.5
H19A C19 H19B 109.5
C18 C19 H19C 109.5
H19A C19 H19C 109.5
H19B C19 H19C 109.5
C18 C20 H20A 109.5
C18 C20 H20B 109.5
H20A C20 H20B 109.5
C18 C20 H20C 109.5
H20A C20 H20C 109.5
H20B C20 H20C 109.5
C22 C21 C17 121.4(3)
C22 C21 H21 119.3
C17 C21 H21 119.3
C21 C22 C23 120.4(3)
C21 C22 H22 119.8
C23 C22 H22 119.8
C22 C23 C24 121.2(3)
C22 C23 H23 119.4
C24 C23 H23 119.4
C16 C24 C23 116.8(2)
C16 C24 C25 123.2(2)
C23 C24 C25 120.0(3)
C24 C25 C27 110.8(2)
C24 C25 C26 111.5(2)
C27 C25 C26 110.2(2)
C24 C25 H25 108.1
C27 C25 H25 108.1
C26 C25 H25 108.1
C25 C26 H26A 109.5
C25 C26 H26B 109.5
H26A C26 H26B 109.5
C25 C26 H26C 109.5
H26A C26 H26C 109.5
H26B C26 H26C 109.5
C25 C27 H27A 109.5
C25 C27 H27B 109.5
H27A C27 H27B 109.5
C25 C27 H27C 109.5
H27A C27 H27C 109.5
H27B C27 H27C 109.5
C30 C29 C28 118.0(5)
C30 C29 C28B 115.8(3)
C30 C29 Cu1 118.92(19)
C28 C29 Cu1 121.7(5)
C28B C29 Cu1 122.8(3)
C29 C30 C31 127.6(2)
C29 C30 H30 116.2
C31 C30 H30 116.2
C30 C31 C32 112.6(2)
C30 C31 H31A 109.1
C32 C31 H31A 109.1
C30 C31 H31B 109.1
C32 C31 H31B 109.1
H31A C31 H31B 107.8
C31 C32 C33 113.0(2)
C31 C32 H32A 109.0
C33 C32 H32A 109.0
C31 C32 H32B 109.0
C33 C32 H32B 109.0
H32A C32 H32B 107.8
C34 C33 C32 112.3(2)
C34 C33 H33A 109.1
C32 C33 H33A 109.1
C34 C33 H33B 109.1
C32 C33 H33B 109.1
H33A C33 H33B 107.9
C35 C34 C39 117.4(3)
C35 C34 C33 120.5(3)
C39 C34 C33 122.1(3)
C36 C35 C34 121.7(3)
C36 C35 H35 119.2
C34 C35 H35 119.2
C35 C36 C37 120.0(3)
C35 C36 H36 120.0
C37 C36 H36 120.0
C38 C37 C36 118.9(3)
C38 C37 H37 120.5
C36 C37 H37 120.5
C37 C38 C39 120.7(3)
C37 C38 H38 119.7
C39 C38 H38 119.7
C38 C39 C34 121.3(3)
C38 C39 H39 119.4
C34 C39 H39 119.4
O1 C28 C29 115.9(8)
O1 C28 H28A 108.3
C29 C28 H28A 108.3
O1 C28 H28B 108.3
C29 C28 H28B 108.3
H28A C28 H28B 107.4
Si1 C40 H40A 109.5
Si1 C40 H40B 109.5
H40A C40 H40B 109.5
Si1 C40 H40C 109.5
H40A C40 H40C 109.5
H40B C40 H40C 109.5
Si1 C41 H41A 109.5
Si1 C41 H41B 109.5
H41A C41 H41B 109.5
Si1 C41 H41C 109.5
H41A C41 H41C 109.5
H41B C41 H41C 109.5
C45 C42 C44 108(2)
C45 C42 C43 108.4(7)
C44 C42 C43 111(2)
C45 C42 Si1 110.9(5)
C44 C42 Si1 107.7(18)
C43 C42 Si1 111.1(5)
C42 C43 H43A 109.5
C42 C43 H43B 109.5
H43A C43 H43B 109.5
C42 C43 H43C 109.5
H43A C43 H43C 109.5
H43B C43 H43C 109.5
C42 C44 H44A 109.5
C42 C44 H44B 109.5
H44A C44 H44B 109.5
C42 C44 H44C 109.5
H44A C44 H44C 109.5
H44B C44 H44C 109.5
C42 C45 H45A 109.5
C42 C45 H45B 109.5
H45A C45 H45B 109.5
C42 C45 H45C 109.5
H45A C45 H45C 109.5
H45B C45 H45C 109.5
O1 Si1 C41 111.7(15)
O1 Si1 C40 104.4(3)
C41 Si1 C40 109.4(14)
O1 Si1 C42 110.3(3)
C41 Si1 C42 111.4(14)
C40 Si1 C42 109.4(5)
O1 C28B C29 110.1(4)
O1 C28B H28C 109.6
C29 C28B H28C 109.6
O1 C28B H28D 109.6
C29 C28B H28D 109.6
H28C C28B H28D 108.2
Si1B C40B H40D 109.5
Si1B C40B H40E 109.5
H40D C40B H40E 109.5
Si1B C40B H40F 109.5
H40D C40B H40F 109.5
H40E C40B H40F 109.5
Si1B C41B H41D 109.5
Si1B C41B H41E 109.5
H41D C41B H41E 109.5
Si1B C41B H41F 109.5
H41D C41B H41F 109.5
H41E C41B H41F 109.5
C45B C42B C43B 109.3(4)
C45B C42B C44B 109.8(11)
C43B C42B C44B 106.6(11)
C45B C42B Si1B 110.2(3)
C43B C42B Si1B 109.8(3)
C44B C42B Si1B 111.0(11)
C42B C43B H43D 109.5
C42B C43B H43E 109.5
H43D C43B H43E 109.5
C42B C43B H43F 109.5
H43D C43B H43F 109.5
H43E C43B H43F 109.5
C42B C44B H44D 109.5
C42B C44B H44E 109.5
H44D C44B H44E 109.5
C42B C44B H44F 109.5
H44D C44B H44F 109.5
H44E C44B H44F 109.5
C42B C45B H45D 109.5
C42B C45B H45E 109.5
H45D C45B H45E 109.5
C42B C45B H45F 109.5
H45D C45B H45F 109.5
H45E C45B H45F 109.5
O1 Si1B C41B 111.6(7)
O1 Si1B C40B 111.4(2)
C41B Si1B C40B 107.8(7)
O1 Si1B C42B 105.56(18)
C41B Si1B C42B 109.7(8)
C40B Si1B C42B 110.8(2)
C1 N1 C15 112.0(2)
C1 N1 C16 123.5(2)
C15 N1 C16 124.51(19)
C1 N2 C14 111.5(2)
C1 N2 C2 125.7(2)
C14 N2 C2 122.8(2)
C28B O1 Si1B 126.1(3)
C28 O1 Si1 119.4(5)
C1 Cu1 C29 167.19(11)

loop_
_geom_bond_atom_site_label_1
_geom_bond_atom_site_label_2
_geom_bond_distance
C1 N2 1.354(3)
C1 N1 1.362(3)
C1 Cu1 1.897(2)
C2 C10 1.395(4)
C2 C3 1.399(4)
C2 N2 1.448(3)
C3 C7 1.396(4)
C3 C4 1.512(4)
C4 C6 1.527(4)
C4 C5 1.529(4)
C4 H4 1.0000
C5 H5A 0.9800
C5 H5B 0.9800
C5 H5C 0.9800
C6 H6A 0.9800
C6 H6B 0.9800
C6 H6C 0.9800
C7 C8 1.379(4)
C7 H7 0.9500
C8 C9 1.370(4)
C8 H8 0.9500
C9 C10 1.394(4)
C9 H9 0.9500
C10 C11 1.519(4)
C11 C12 1.524(4)
C11 C13 1.527(4)
C11 H11 1.0000
C12 H12A 0.9800
C12 H12B 0.9800
C12 H12C 0.9800
C13 H13A 0.9800
C13 H13B 0.9800
C13 H13C 0.9800
C14 C15 1.334(3)
C14 N2 1.386(3)
C14 H14 0.9500
C15 N1 1.384(3)
C15 H15 0.9500
C16 C24 1.392(4)
C16 C17 1.406(3)
C16 N1 1.446(3)
C17 C21 1.385(4)
C17 C18 1.516(4)
C18 C19 1.529(4)
C18 C20 1.531(4)
C18 H18 1.0000
C19 H19A 0.9800
C19 H19B 0.9800
C19 H19C 0.9800
C20 H20A 0.9800
C20 H20B 0.9800
C20 H20C 0.9800
C21 C22 1.376(4)
C21 H21 0.9500
C22 C23 1.379(4)
C22 H22 0.9500
C23 C24 1.394(4)
C23 H23 0.9500
C24 C25 1.515(4)
C25 C27 1.526(4)
C25 C26 1.527(4)
C25 H25 1.0000
C26 H26A 0.9800
C26 H26B 0.9800
C26 H26C 0.9800
C27 H27A 0.9800
C27 H27B 0.9800
C27 H27C 0.9800
C29 C30 1.336(3)
C29 C28 1.511(13)
C29 C28B 1.542(7)
C29 Cu1 1.914(3)
C30 C31 1.504(4)
C30 H30 0.9500
C31 C32 1.530(4)
C31 H31A 0.9900
C31 H31B 0.9900
C32 C33 1.535(4)
C32 H32A 0.9900
C32 H32B 0.9900
C33 C34 1.505(4)
C33 H33A 0.9900
C33 H33B 0.9900
C34 C35 1.386(4)
C34 C39 1.389(4)
C35 C36 1.375(4)
C35 H35 0.9500
C36 C37 1.395(4)
C36 H36 0.9500
C37 C38 1.369(4)
C37 H37 0.9500
C38 C39 1.382(4)
C38 H38 0.9500
C39 H39 0.9500
C28 O1 1.415(13)
C28 H28A 0.9900
C28 H28B 0.9900
C40 Si1 1.847(10)
C40 H40A 0.9800
C40 H40B 0.9800
C40 H40C 0.9800
C41 Si1 1.83(6)
C41 H41A 0.9800
C41 H41B 0.9800
C41 H41C 0.9800
C42 C45 1.545(11)
C42 C44 1.55(5)
C42 C43 1.548(10)
C42 Si1 1.878(8)
C43 H43A 0.9800
C43 H43B 0.9800
C43 H43C 0.9800
C44 H44A 0.9800
C44 H44B 0.9800
C44 H44C 0.9800
C45 H45A 0.9800
C45 H45B 0.9800
C45 H45C 0.9800
Si1 O1 1.764(3)
C28B O1 1.485(7)
C28B H28C 0.9900
C28B H28D 0.9900
C40B Si1B 1.867(5)
C40B H40D 0.9800
C40B H40E 0.9800
C40B H40F 0.9800
C41B Si1B 1.86(3)
C41B H41D 0.9800
C41B H41E 0.9800
C41B H41F 0.9800
C42B C45B 1.523(6)
C42B C43B 1.542(6)
C42B C44B 1.56(3)
C42B Si1B 1.880(4)
C43B H43D 0.9800
C43B H43E 0.9800
C43B H43F 0.9800
C44B H44D 0.9800
C44B H44E 0.9800
C44B H44F 0.9800
C45B H45D 0.9800
C45B H45E 0.9800
C45B H45F 0.9800
Si1B O1 1.563(2)
